data_4326789
loop_
_publ_author_name
'Victor N. Nemykin'
'Andrey V. Maskaev'
'Margarita R. Geraskina'
'Mekhman S. Yusubov'
'Viktor V. Zhdankin'

_publ_contact_author_address
; 
 Department of Chemistry & Biochemistry, 
 1039 University Drive,
 University of Minnesota Duluth, 
 Duluth, MN 55812, USA. 
;
_publ_contact_author_email vnemykin@d.umn.edu
_publ_contact_author_fax '+1 218 7267394'
_publ_contact_author_name 'Victor N. Nemykin'
_publ_contact_author_phone '+1 218 7266729'
_publ_section_title
;
 Preparation and X-ray Crystal Study of Benziodoxaborole Derivatives: New
 Hypervalent Iodine Heterocycles
;
_journal_name_full 'Inorganic Chemistry'
_journal_page_first 11263
_journal_page_last 11272
_journal_paper_doi 10.1021/ic201922n
_journal_volume 50
_journal_year 2011
_chemical_formula_moiety 'C8 H4 B1 F4 I1 O4'
_chemical_formula_sum 'C8 H4 B F4 I O4'
_chemical_formula_weight 377.82
_space_group_IT_number 2
_symmetry_cell_setting triclinic
_symmetry_space_group_name_Hall '-P 1'
_symmetry_space_group_name_H-M 'P -1'
_atom_sites_solution_hydrogens geom
_atom_sites_solution_primary direct
_cell_angle_alpha 77.436(6)
_cell_angle_beta 81.887(6)
_cell_angle_gamma 71.565(5)
_cell_formula_units_Z 4
_cell_length_a 9.0868(4)
_cell_length_b 10.3720(5)
_cell_length_c 12.5120(8)
_cell_measurement_reflns_used 4988
_cell_measurement_temperature 123
_cell_measurement_theta_max 28
_cell_measurement_theta_min 2
_cell_volume 1088.59(11)
_computing_cell_refinement 'CrystalClear 2.0'
_computing_data_collection 'CrystalClear 2.0'
_computing_data_reduction 'CrystalStructure 4.0'
_computing_molecular_graphics 'CAMERON (Watkin et al., 1996)'
_computing_publication_material 'CRYSTALS (Betteridge et al., 2003)'
_computing_structure_refinement 'CRYSTALS (Betteridge et al., 2003)'
_computing_structure_solution 'SHELXS 86 (Sheldrick, 1986)'
_diffrn_ambient_temperature 123
_diffrn_measured_fraction_theta_full 0.998
_diffrn_measured_fraction_theta_max 0.998
_diffrn_measurement_device 'Rigaku RAPID II'
_diffrn_measurement_device_type 'Image Plate'
_diffrn_measurement_method \w
_diffrn_radiation_monochromator graphite
_diffrn_radiation_type 'Mo K\a'
_diffrn_radiation_wavelength 0.71075
_diffrn_reflns_av_R_equivalents 0.064
_diffrn_reflns_limit_h_max 11
_diffrn_reflns_limit_h_min -11
_diffrn_reflns_limit_k_max 13
_diffrn_reflns_limit_k_min -13
_diffrn_reflns_limit_l_max 16
_diffrn_reflns_limit_l_min -16
_diffrn_reflns_number 28579
_diffrn_reflns_theta_full 27.484
_diffrn_reflns_theta_max 27.484
_diffrn_reflns_theta_min 3.006
_diffrn_standards_decay_% 0.00
_diffrn_standards_interval_time 4
_diffrn_standards_number 4988
_exptl_absorpt_coefficient_mu 3.001
_exptl_absorpt_correction_T_max 0.72
_exptl_absorpt_correction_T_min 0.65
_exptl_absorpt_correction_type multi-scan
_exptl_absorpt_process_details 'DENZO/SCALEPACK (Otwinowski & Minor, 1997)'
_exptl_crystal_colour colorless
_exptl_crystal_density_diffrn 2.305
_exptl_crystal_description plate
_exptl_crystal_F_000 712
_exptl_crystal_size_max 0.310
_exptl_crystal_size_mid 0.180
_exptl_crystal_size_min 0.110
_refine_diff_density_max 2.04
_refine_diff_density_min -2.22
_refine_ls_extinction_method none
_refine_ls_goodness_of_fit_ref 0.9801
_refine_ls_hydrogen_treatment none
_refine_ls_matrix_type full
_refine_ls_number_parameters 325
_refine_ls_number_reflns 4977
_refine_ls_number_restraints 0
_refine_ls_R_factor_all 0.0578
_refine_ls_R_factor_gt 0.0419
_refine_ls_shift/su_max 0.0003327
_refine_ls_shift/su_mean 0.0000098
_refine_ls_structure_factor_coef Fsqd
_refine_ls_weighting_details
;
 Method= Modified Sheldrick 
 w=1/[\s^2^(F^2^) + ( 0.01P)^2^ +14.33P] 
 ,where P=(max(Fo^2^,0) + 2Fc^2^)/3 
;
_refine_ls_weighting_scheme calc
_refine_ls_wR_factor_all 0.0941
_refine_ls_wR_factor_gt 0.0845
_refine_ls_wR_factor_ref 0.0941
_reflns_limit_h_max 11
_reflns_limit_h_min -11
_reflns_limit_k_max 13
_reflns_limit_k_min -12
_reflns_limit_l_max 16
_reflns_limit_l_min 0
_reflns_number_gt 3816
_reflns_number_total 4988
_reflns_threshold_expression I>2.0\s(I)
_oxford_diffrn_Wilson_B_factor 0.00
_oxford_diffrn_Wilson_scale 0.00
_oxford_refine_ls_r_factor_ref 0.0578
_oxford_refine_ls_scale 0.3291(3)
_oxford_reflns_number_all 4977
_oxford_reflns_threshold_expression_ref I>-10.0\s(I)
_oxford_structure_analysis_title '_060210_VZ1'
_cod_data_source_file ic201922n_si_001_3.cif
_cod_data_source_block 3
_cod_original_sg_symbol_H-M 'P -1 '
_cod_original_formula_sum 'C8 H4 B1 F4 I1 O4'
_cod_database_code 4326789

loop_
_symmetry_equiv_pos_as_xyz
x,y,z
-x,-y,-z

loop_
_atom_site_label
_atom_site_type_symbol
_atom_site_fract_x
_atom_site_fract_y
_atom_site_fract_z
_atom_site_U_iso_or_equiv
_atom_site_occupancy
_atom_site_adp_type
_atom_site_refinement_flags_posn
I1 I 0.02826(5) 0.44517(4) 0.34530(3) 0.0223 1.0000 Uani .
I2 I -0.41291(5) -0.33692(4) 0.43226(3) 0.0228 1.0000 Uani .
F1 F 0.3448(5) 0.7979(4) 0.1757(3) 0.0342 1.0000 Uani .
F2 F 0.0461(7) 0.0153(6) 0.2293(7) 0.0987 1.0000 Uani .
F3 F -0.0857(7) 0.1759(6) 0.1138(4) 0.0650 1.0000 Uani .
F4 F -0.2009(6) 0.0820(6) 0.2499(4) 0.0557 1.0000 Uani .
F6 F -0.1099(6) -0.1554(6) 0.1103(4) 0.0598 1.0000 Uani .
F7 F -0.2312(8) -0.2268(5) 0.0118(4) 0.0713 1.0000 Uani .
F8 F -0.3455(7) -0.0488(5) 0.0828(4) 0.0611 1.0000 Uani .
F5 F -0.4670(5) -0.1771(4) 0.8102(3) 0.0315 1.0000 Uani .
O2 O 0.1981(6) 0.7564(5) 0.3992(4) 0.0329 1.0000 Uani .
O1 O 0.0741(5) 0.5808(5) 0.4223(3) 0.0264 1.0000 Uani .
O3 O 0.0024(5) 0.3150(4) 0.2339(4) 0.0254 1.0000 Uani .
O4 O -0.1190(6) 0.2157(5) 0.3821(4) 0.0331 1.0000 Uani .
O7 O -0.3102(6) -0.2145(5) 0.2902(4) 0.0301 1.0000 Uani .
O8 O -0.3151(6) -0.3743(5) 0.1965(4) 0.0308 1.0000 Uani .
O5 O -0.5060(5) -0.4207(5) 0.5795(4) 0.0268 1.0000 Uani .
O6 O -0.5827(5) -0.3912(5) 0.7643(4) 0.0279 1.0000 Uani .
C6 C 0.1899(8) 0.4915(7) 0.1107(5) 0.0290 1.0000 Uani .
C5 C 0.2792(9) 0.5579(8) 0.0322(6) 0.0374 1.0000 Uani .
C4 C 0.3315(9) 0.6616(7) 0.0529(6) 0.0339 1.0000 Uani .
C3 C 0.2929(8) 0.6974(7) 0.1551(5) 0.0286 1.0000 Uani .
C2 C 0.2060(8) 0.6355(7) 0.2390(5) 0.0232 1.0000 Uani .
C1 C 0.1574(7) 0.5326(7) 0.2105(5) 0.0242 1.0000 Uani .
C7 C -0.0669(7) 0.2279(7) 0.2859(5) 0.0240 1.0000 Uani .
C8 C -0.0755(9) 0.1226(7) 0.2180(5) 0.0297 1.0000 Uani .
C15 C -0.2961(8) -0.2659(7) 0.2030(5) 0.0247 1.0000 Uani .
C16 C -0.2456(9) -0.1738(7) 0.0995(5) 0.0299 1.0000 Uani .
C9 C -0.3778(7) -0.2046(6) 0.5266(5) 0.0204 1.0000 Uani .
C10 C -0.4385(7) -0.2339(6) 0.6356(5) 0.0205 1.0000 Uani .
C14 C -0.2976(8) -0.1096(6) 0.4861(5) 0.0257 1.0000 Uani .
C13 C -0.2773(8) -0.0349(7) 0.5608(6) 0.0267 1.0000 Uani .
C12 C -0.3361(8) -0.0561(7) 0.6691(6) 0.0298 1.0000 Uani .
C11 C -0.4129(7) -0.1547(6) 0.7039(5) 0.0240 1.0000 Uani .
B1 B 0.1573(9) 0.6627(8) 0.3590(6) 0.0265 1.0000 Uani .
B2 B -0.5146(9) -0.3538(8) 0.6645(6) 0.0233 1.0000 Uani .
H61 H 0.1533 0.4226 0.0968 0.0352 1.0000 Uiso R
H51 H 0.3049 0.5320 -0.0364 0.0442 1.0000 Uiso R
H41 H 0.3908 0.7059 -0.0005 0.0401 1.0000 Uiso R
H141 H -0.2591 -0.0960 0.4128 0.0309 1.0000 Uiso R
H131 H -0.2230 0.0305 0.5366 0.0320 1.0000 Uiso R
H121 H -0.3245 -0.0052 0.7185 0.0348 1.0000 Uiso R
H21 H 0.1715 0.7475 0.4653 0.0491 1.0000 Uiso R
H62 H -0.6210 -0.4552 0.7748 0.0334 1.0000 Uiso R

loop_
_atom_site_aniso_label
_atom_site_aniso_U_11
_atom_site_aniso_U_22
_atom_site_aniso_U_33
_atom_site_aniso_U_23
_atom_site_aniso_U_13
_atom_site_aniso_U_12
I1 0.0276(2) 0.0246(2) 0.0183(2) -0.00720(16) 0.00336(16) -0.01283(17)
I2 0.0307(2) 0.0227(2) 0.0184(2) -0.00645(16) 0.00507(17) -0.01369(18)
F1 0.041(2) 0.034(2) 0.033(2) -0.0068(18) 0.0069(18) -0.0212(19)
F2 0.070(4) 0.061(4) 0.180(7) -0.080(4) -0.074(4) 0.027(3)
F3 0.124(5) 0.071(4) 0.025(2) -0.013(2) 0.001(3) -0.064(4)
F4 0.062(3) 0.071(4) 0.058(3) -0.034(3) 0.017(3) -0.048(3)
F6 0.059(3) 0.081(4) 0.047(3) 0.002(3) 0.009(2) -0.045(3)
F7 0.149(6) 0.058(3) 0.026(2) -0.018(2) 0.022(3) -0.062(4)
F8 0.079(4) 0.038(3) 0.046(3) 0.011(2) 0.006(3) -0.005(3)
F5 0.042(2) 0.037(2) 0.0200(19) -0.0134(17) 0.0034(17) -0.0156(19)
O2 0.049(3) 0.039(3) 0.021(2) -0.010(2) 0.009(2) -0.029(2)
O1 0.037(3) 0.030(3) 0.019(2) -0.0079(19) 0.004(2) -0.021(2)
O3 0.034(3) 0.023(2) 0.023(2) -0.0061(19) -0.001(2) -0.014(2)
O4 0.042(3) 0.044(3) 0.021(2) -0.009(2) 0.001(2) -0.024(2)
O7 0.046(3) 0.029(3) 0.020(2) -0.0044(19) 0.008(2) -0.021(2)
O8 0.042(3) 0.026(2) 0.027(2) -0.006(2) 0.004(2) -0.016(2)
O5 0.041(3) 0.024(2) 0.022(2) -0.0093(19) 0.011(2) -0.021(2)
O6 0.040(3) 0.026(2) 0.022(2) -0.0065(19) 0.005(2) -0.017(2)
C6 0.041(4) 0.027(3) 0.021(3) -0.008(3) 0.006(3) -0.014(3)
C5 0.049(5) 0.042(4) 0.022(3) -0.011(3) 0.012(3) -0.018(4)
C4 0.045(4) 0.031(4) 0.022(3) 0.001(3) 0.012(3) -0.016(3)
C3 0.032(4) 0.030(4) 0.028(3) -0.009(3) 0.006(3) -0.014(3)
C2 0.029(3) 0.024(3) 0.017(3) -0.003(2) 0.002(3) -0.010(3)
C1 0.027(3) 0.028(3) 0.017(3) -0.002(3) 0.006(3) -0.012(3)
C7 0.026(3) 0.025(3) 0.022(3) -0.007(3) 0.000(3) -0.007(3)
C8 0.041(4) 0.030(4) 0.022(3) -0.008(3) 0.000(3) -0.015(3)
C15 0.028(3) 0.029(3) 0.019(3) -0.004(3) 0.006(3) -0.015(3)
C16 0.043(4) 0.026(4) 0.022(3) -0.006(3) 0.006(3) -0.015(3)
C9 0.024(3) 0.017(3) 0.023(3) -0.007(2) -0.003(3) -0.008(2)
C10 0.021(3) 0.019(3) 0.019(3) -0.005(2) 0.001(2) -0.003(2)
C14 0.029(3) 0.017(3) 0.027(3) 0.000(3) -0.002(3) -0.004(3)
C13 0.026(3) 0.022(3) 0.034(4) -0.003(3) -0.005(3) -0.011(3)
C12 0.040(4) 0.027(4) 0.028(4) -0.010(3) 0.000(3) -0.016(3)
C11 0.024(3) 0.021(3) 0.025(3) -0.005(3) 0.004(3) -0.005(3)
B1 0.035(4) 0.023(4) 0.023(4) -0.004(3) -0.001(3) -0.012(3)
B2 0.033(4) 0.025(4) 0.014(3) -0.007(3) 0.002(3) -0.012(3)

loop_
_atom_type_symbol
_atom_type_scat_dispersion_real
_atom_type_scat_dispersion_imag
_atom_type_scat_Cromer_Mann_a1
_atom_type_scat_Cromer_Mann_b1
_atom_type_scat_Cromer_Mann_a2
_atom_type_scat_Cromer_Mann_b2
_atom_type_scat_Cromer_Mann_a3
_atom_type_scat_Cromer_Mann_b3
_atom_type_scat_Cromer_Mann_a4
_atom_type_scat_Cromer_Mann_b4
_atom_type_scat_Cromer_Mann_c
_atom_type_scat_source
C 0.0033 0.0016 2.3100 20.8439 1.0200 10.2075 1.5886 0.5687 0.8650 51.6512 0.2156 'International Tables Vol C 4.2.6.8 and 6.1.1.4'
H 0.0000 0.0000 0.4930 10.5109 0.3229 26.1257 0.1402 3.1424 0.0408 57.7998 0.0030 'International Tables Vol C 4.2.6.8 and 6.1.1.4'
B 0.0013 0.0007 2.0545 23.2185 1.3326 1.0210 1.0979 60.3498 0.7068 0.1403 -0.1932 'International Tables Vol C 4.2.6.8 and 6.1.1.4'
F 0.0171 0.0103 3.5392 10.2825 2.6412 4.2944 1.5170 0.2615 1.0243 26.1476 0.2776 'International Tables Vol C 4.2.6.8 and 6.1.1.4'
I -0.4742 1.8119 20.1472 4.3470 18.9949 0.3814 7.5138 27.7660 2.2735 66.8776 4.0712 'International Tables Vol C 4.2.6.8 and 6.1.1.4'
O 0.0106 0.0060 3.0485 13.2771 2.2868 5.7011 1.5463 0.3239 0.8670 32.9089 0.2508 'International Tables Vol C 4.2.6.8 and 6.1.1.4'

loop_
_geom_angle_atom_site_label_1
_geom_angle_atom_site_label_2
_geom_angle_atom_site_label_3
_geom_angle
_geom_angle_publ_flag
O1 I1 O3 169.13(16) yes
O1 I1 C1 83.1(2) yes
O3 I1 C1 86.0(2) yes
O7 I2 O5 168.71(16) yes
O7 I2 C9 85.8(2) yes
O5 I2 C9 83.0(2) yes
B1 O2 H21 107.9 no
I1 O1 B1 115.3(4) yes
I1 O3 C7 110.3(4) yes
I2 O7 C15 110.5(4) yes
I2 O5 B2 115.0(4) yes
B2 O6 H62 119.6 no
C5 C6 C1 116.5(6) yes
C5 C6 H61 122.3 no
C1 C6 H61 121.2 no
C6 C5 C4 122.0(6) yes
C6 C5 H51 119.0 no
C4 C5 H51 119.0 no
C5 C4 C3 117.9(6) yes
C5 C4 H41 121.4 no
C3 C4 H41 120.7 no
F1 C3 C4 118.0(6) yes
F1 C3 C2 118.0(6) yes
C4 C3 C2 124.0(6) yes
C3 C2 C1 114.1(6) yes
C3 C2 B1 129.6(6) yes
C1 C2 B1 116.3(5) yes
C2 C1 I1 110.5(4) yes
C2 C1 C6 125.4(6) yes
I1 C1 C6 124.1(5) yes
O3 C7 O4 127.6(6) yes
O3 C7 C8 114.0(5) yes
O4 C7 C8 118.4(6) yes
C7 C8 F4 110.9(5) yes
C7 C8 F3 112.2(6) yes
F4 C8 F3 105.6(6) yes
C7 C8 F2 110.2(6) yes
F4 C8 F2 108.7(7) yes
F3 C8 F2 109.0(7) yes
O7 C15 O8 127.5(6) yes
O7 C15 C16 112.2(5) yes
O8 C15 C16 120.2(6) yes
C15 C16 F6 110.9(6) yes
C15 C16 F8 111.7(6) yes
F6 C16 F8 105.6(6) yes
C15 C16 F7 111.8(5) yes
F6 C16 F7 108.4(6) yes
F8 C16 F7 108.3(6) yes
I2 C9 C10 110.6(4) yes
I2 C9 C14 123.5(5) yes
C10 C9 C14 125.8(6) yes
C9 C10 C11 113.7(5) yes
C9 C10 B2 116.7(5) yes
C11 C10 B2 129.5(5) yes
C9 C14 C13 116.4(6) yes
C9 C14 H141 121.5 no
C13 C14 H141 122.0 no
C14 C13 C12 121.2(6) yes
C14 C13 H131 119.2 no
C12 C13 H131 119.6 no
C13 C12 C11 118.9(6) yes
C13 C12 H121 121.3 no
C11 C12 H121 119.8 no
C10 C11 F5 117.4(5) yes
C10 C11 C12 123.9(6) yes
F5 C11 C12 118.7(6) yes
C2 B1 O1 114.8(6) yes
C2 B1 O2 123.2(6) yes
O1 B1 O2 121.9(6) yes
C10 B2 O5 114.5(5) yes
C10 B2 O6 123.8(6) yes
O5 B2 O6 121.7(6) yes

loop_
_geom_bond_atom_site_label_1
_geom_bond_atom_site_label_2
_geom_bond_distance
_geom_bond_publ_flag
I1 O1 2.038(4) yes
I1 O3 2.221(4) yes
I1 C1 2.119(6) yes
I2 O7 2.223(4) yes
I2 O5 2.047(4) yes
I2 C9 2.114(6) yes
F1 C3 1.356(7) yes
F2 C8 1.295(9) yes
F3 C8 1.304(8) yes
F4 C8 1.319(8) yes
F6 C16 1.334(8) yes
F7 C16 1.304(8) yes
F8 C16 1.319(8) yes
F5 C11 1.349(7) yes
O2 B1 1.352(8) yes
O2 H21 0.822 no
O1 B1 1.365(8) yes
O3 C7 1.275(7) yes
O4 C7 1.224(7) yes
O7 C15 1.289(7) yes
O8 C15 1.211(7) yes
O5 B2 1.373(8) yes
O6 B2 1.348(8) yes
O6 H62 0.820 no
C6 C5 1.389(9) yes
C6 C1 1.370(9) yes
C6 H61 0.934 no
C5 C4 1.389(10) yes
C5 H51 0.931 no
C4 C3 1.375(9) yes
C4 H41 0.933 no
C3 C2 1.390(9) yes
C2 C1 1.403(9) yes
C2 B1 1.565(9) yes
C7 C8 1.548(9) yes
C15 C16 1.540(9) yes
C9 C10 1.404(8) yes
C9 C14 1.375(8) yes
C10 C11 1.394(8) yes
C10 B2 1.559(9) yes
C14 C13 1.400(9) yes
C14 H141 0.932 no
C13 C12 1.383(9) yes
C13 H131 0.936 no
C12 C11 1.376(9) yes
C12 H121 0.931 no

loop_
_geom_hbond_atom_site_label_D
_geom_hbond_atom_site_label_H
_geom_hbond_atom_site_label_A
_geom_hbond_site_symmetry_A
_geom_hbond_angle_DHA
_geom_hbond_distance_DH
_geom_hbond_distance_HA
_geom_hbond_distance_DA
_geom_hbond_publ_flag
C6 H61 O3 . 120 0.93 2.35 2.938(10) yes
C14 H141 O7 . 120.00 0.93000 2.34000 2.920(10) yes
C13 H131 O2 2_566 137.00 0.94000 2.59000 3.341(10) yes
O2 H21 O4 2_566 161.65(19) 0.82000 1.99000 2.783(10) yes
O6 H62 O8 2_446 172 0.82 1.98 2.792(10) yes
